data_7005743
loop_
_publ_author_name
'Davies, Robert P.'
'Less, Robert J.'
'Lickiss, Paul D.'
'White, Andrew J. P.'

_publ_section_title
;
 Framework materials assembled from magnesium carboxylate building
 units.
;
_journal_issue 24
_journal_name_full 'Dalton transactions (Cambridge, England : 2003)'
_journal_page_first 2528
_journal_page_last 2535
_journal_paper_doi 10.1039/b705028c
_journal_year 2007
_chemical_formula_moiety 'C14 H12 Mg1.50 O7'
_chemical_formula_sum 'C14 H12 Mg1.5 O7'
_chemical_formula_weight 328.70
_chemical_name_systematic
;
?
;
_space_group_IT_number 14
_symmetry_cell_setting monoclinic
_symmetry_space_group_name_Hall '-P 2yn'
_symmetry_space_group_name_H-M 'P 1 21/n 1'
_atom_sites_solution_hydrogens geom
_atom_sites_solution_primary direct
_atom_sites_solution_secondary difmap
_audit_creation_method SHELXL-97
_cell_angle_alpha 90.00
_cell_angle_beta 92.618(18)
_cell_angle_gamma 90.00
_cell_formula_units_Z 4
_cell_length_a 8.9778(18)
_cell_length_b 17.2530(19)
_cell_length_c 9.873(2)
_cell_measurement_reflns_used 7923
_cell_measurement_temperature 173(2)
_cell_measurement_theta_max 31.9108
_cell_measurement_theta_min 3.8073
_cell_volume 1527.7(5)
_computing_cell_refinement 'CrysAlis RED, Oxford Diffraction Ltd'
_computing_data_collection 'CrysAlis CCD, Oxford Diffraction Ltd'
_computing_data_reduction 'CrysAlis RED, Oxford Diffraction Ltd'
_computing_molecular_graphics 'Bruker SHELXTL'
_computing_publication_material 'Bruker SHELXTL'
_computing_structure_refinement 'SHELXL-97 (Sheldrick, 1997)'
_computing_structure_solution 'SHELXS-97 (Sheldrick, 1990)'
_diffrn_ambient_temperature 173(2)
_diffrn_detector_area_resol_mean 15.9863
_diffrn_measured_fraction_theta_full 0.939
_diffrn_measured_fraction_theta_max 0.939
_diffrn_measurement_device_type 'OD Xcalibur 3'
_diffrn_measurement_method 'phi and omega scans'
_diffrn_radiation_monochromator graphite
_diffrn_radiation_source 'Enhance (Mo) X-ray Source'
_diffrn_radiation_type MoK\a
_diffrn_radiation_wavelength 0.71073
_diffrn_reflns_av_R_equivalents 0.0583
_diffrn_reflns_av_sigmaI/netI 0.0690
_diffrn_reflns_limit_h_max 13
_diffrn_reflns_limit_h_min -13
_diffrn_reflns_limit_k_max 25
_diffrn_reflns_limit_k_min -25
_diffrn_reflns_limit_l_max 14
_diffrn_reflns_limit_l_min -13
_diffrn_reflns_number 23806
_diffrn_reflns_theta_full 31.91
_diffrn_reflns_theta_max 31.91
_diffrn_reflns_theta_min 3.82
_exptl_absorpt_coefficient_mu 0.168
_exptl_absorpt_correction_T_max 0.995
_exptl_absorpt_correction_T_min 0.983
_exptl_absorpt_correction_type analytical
_exptl_absorpt_process_details
;
CrysAlis RED, Oxford Diffraction Ltd.,
Version 1.171.29.8 (release 17-03-2006 CrysAlis171 .NET)
(compiled Mar 17 2006,10:57:34)
Analytical numeric absorption correction using a multifaceted crystal
model based on expressions derived by R.C. Clark & J.S. Reid.
(Clark, R. C. & Reid, J. S. (1995). Acta Cryst. A51, 887-897)
;
_exptl_crystal_colour Colourless
_exptl_crystal_density_diffrn 1.429
_exptl_crystal_density_method 'not measured'
_exptl_crystal_description 'tabular diamonds'
_exptl_crystal_F_000 680
_exptl_crystal_size_max 0.08
_exptl_crystal_size_mid 0.07
_exptl_crystal_size_min 0.03
_refine_diff_density_max 0.532
_refine_diff_density_min -0.504
_refine_diff_density_rms 0.066
_refine_ls_extinction_method none
_refine_ls_goodness_of_fit_ref 0.940
_refine_ls_hydrogen_treatment mixed
_refine_ls_matrix_type full
_refine_ls_number_parameters 218
_refine_ls_number_reflns 4942
_refine_ls_number_restraints 11
_refine_ls_restrained_S_all 0.956
_refine_ls_R_factor_all 0.0853
_refine_ls_R_factor_gt 0.0443
_refine_ls_shift/su_max 0.000
_refine_ls_shift/su_mean 0.000
_refine_ls_structure_factor_coef Fsqd
_refine_ls_weighting_details 'calc w=1/[\s^2^(Fo^2^)+(0.0652P)^2^+0.0000P] where P=(Fo^2^+2Fc^2^)/3'
_refine_ls_weighting_scheme calc
_refine_ls_wR_factor_gt 0.1049
_refine_ls_wR_factor_ref 0.1140
_reflns_number_gt 3158
_reflns_number_total 4942
_reflns_threshold_expression >2sigma(I)
_cod_data_source_file b705028c.txt
_cod_data_source_block Compound_2
_cod_depositor_comments
;
The following automatic conversions were performed:
'_symmetry_cell_setting' value 'Monoclinic' changed to 'monoclinic'
according to '/home/saulius/struct/CIF-dictionaries/cif_core.dic'
dictionary named 'cif_core.dic' version 2.4.1 from 2010-06-29.

Automatic conversion script
Id: cif_fix_enum 1527 2010-12-29 10:47:43Z saulius 
;
_cod_original_cell_volume 1527.6(5)
_cod_original_sg_symbol_H-M P2(1)/n
_cod_original_formula_sum 'C14 H12 Mg1.50 O7'
_cod_database_code 7005743

loop_
_symmetry_equiv_pos_as_xyz
'x, y, z'
'-x+1/2, y+1/2, -z+1/2'
'-x, -y, -z'
'x-1/2, -y-1/2, z-1/2'

loop_
_atom_site_label
_atom_site_type_symbol
_atom_site_fract_x
_atom_site_fract_y
_atom_site_fract_z
_atom_site_U_iso_or_equiv
_atom_site_adp_type
_atom_site_occupancy
_atom_site_symmetry_multiplicity
_atom_site_calc_flag
_atom_site_refinement_flags
_atom_site_disorder_assembly
_atom_site_disorder_group
Mg1 Mg 0.37771(6) 0.02010(3) 0.60268(5) 0.01247(13) Uani 1 1 d D . .
Mg2 Mg 0.0000 0.0000 0.5000 0.00936(15) Uani 1 2 d S . .
C1 C 0.19320(17) 0.14196(9) 0.44695(16) 0.0144(3) Uani 1 1 d . . .
O2 O 0.31781(12) 0.11564(6) 0.49256(12) 0.0168(2) Uani 1 1 d . . .
O3 O 0.06994(12) 0.11001(6) 0.45740(12) 0.0168(2) Uani 1 1 d . . .
C4 C 0.19650(18) 0.21758(9) 0.37119(16) 0.0163(3) Uani 1 1 d . . .
C5 C 0.07214(19) 0.24179(10) 0.29360(19) 0.0228(4) Uani 1 1 d . . .
H5A H -0.0165 0.2117 0.2925 0.027 Uiso 1 1 calc R . .
C6 C 0.07589(19) 0.30961(10) 0.21749(19) 0.0219(4) Uani 1 1 d . . .
H6A H -0.0097 0.3254 0.1644 0.026 Uiso 1 1 calc R . .
C7 C 0.20448(18) 0.35407(9) 0.21910(16) 0.0152(3) Uani 1 1 d . . .
C8 C 0.3291(2) 0.33047(11) 0.2977(2) 0.0278(4) Uani 1 1 d . . .
H8A H 0.4174 0.3609 0.2994 0.033 Uiso 1 1 calc R . .
C9 C 0.3251(2) 0.26285(11) 0.3737(2) 0.0289(4) Uani 1 1 d . . .
H9A H 0.4103 0.2474 0.4276 0.035 Uiso 1 1 calc R . .
C10 C 0.21672(17) 0.42486(8) 0.13199(15) 0.0120(3) Uani 1 1 d . . .
O11 O 0.09835(12) 0.45221(6) 0.07149(11) 0.0144(2) Uani 1 1 d . . .
O12 O 0.34267(12) 0.45245(6) 0.11815(11) 0.0148(2) Uani 1 1 d . . .
C21 C 0.19172(17) 0.02228(9) 0.77658(16) 0.0151(3) Uani 1 1 d . . .
O22 O 0.31255(13) 0.05820(7) 0.79462(12) 0.0226(3) Uani 1 1 d . . .
O23 O 0.15794(12) -0.00840(6) 0.66147(11) 0.0137(2) Uani 1 1 d . . .
C24 C 0.09050(18) 0.01129(9) 0.89146(16) 0.0165(3) Uani 1 1 d . . .
C25 C 0.1140(2) 0.05469(10) 1.00959(18) 0.0216(4) Uani 1 1 d . . .
H25A H 0.1920 0.0919 1.0161 0.026 Uiso 1 1 calc R . .
C26 C -0.02290(19) -0.04341(10) 0.88240(17) 0.0202(4) Uani 1 1 d . . .
H26A H -0.0382 -0.0732 0.8020 0.024 Uiso 1 1 calc R . .
O30 O 0.46455(17) -0.07949(8) 0.69927(14) 0.0328(3) Uani 1 1 d D . .
H30 H 0.527(3) -0.1031(17) 0.644(3) 0.084(11) Uiso 1 1 d D . .
C31 C 0.5300(6) -0.0859(3) 0.8290(4) 0.0545(15) Uani 0.582(6) 1 d PD A 1
H31A H 0.6365 -0.0988 0.8198 0.065 Uiso 0.582(6) 1 calc PR A 1
H31B H 0.5264 -0.0341 0.8720 0.065 Uiso 0.582(6) 1 calc PR A 1
C32 C 0.4727(10) -0.1380(5) 0.9163(6) 0.118(3) Uani 0.582(6) 1 d PDU A 1
H32A H 0.5287 -0.1353 1.0037 0.177 Uiso 0.582(6) 1 calc PR A 1
H32B H 0.4806 -0.1903 0.8788 0.177 Uiso 0.582(6) 1 calc PR A 1
H32C H 0.3677 -0.1257 0.9291 0.177 Uiso 0.582(6) 1 calc PR A 1
C31' C 0.4317(8) -0.1286(4) 0.8078(7) 0.055(2) Uiso 0.418(6) 1 d PD A 2
H31C H 0.5247 -0.1532 0.8442 0.066 Uiso 0.418(6) 1 calc PR A 2
H31D H 0.3897 -0.0975 0.8812 0.066 Uiso 0.418(6) 1 calc PR A 2
C32' C 0.3335(11) -0.1840(6) 0.7679(10) 0.101(4) Uiso 0.418(6) 1 d PD A 2
H32D H 0.3113 -0.2167 0.8457 0.152 Uiso 0.418(6) 1 calc PR A 2
H32E H 0.3764 -0.2159 0.6974 0.152 Uiso 0.418(6) 1 calc PR A 2
H32F H 0.2414 -0.1598 0.7317 0.152 Uiso 0.418(6) 1 calc PR A 2

loop_
_atom_site_aniso_label
_atom_site_aniso_U_11
_atom_site_aniso_U_22
_atom_site_aniso_U_33
_atom_site_aniso_U_23
_atom_site_aniso_U_13
_atom_site_aniso_U_12
Mg1 0.0118(2) 0.0138(3) 0.0121(3) 0.00018(19) 0.00319(19) 0.0000(2)
Mg2 0.0082(3) 0.0085(3) 0.0117(4) 0.0000(3) 0.0032(3) -0.0004(3)
C1 0.0164(8) 0.0103(7) 0.0164(8) 0.0005(6) 0.0006(6) -0.0005(6)
O2 0.0144(5) 0.0141(5) 0.0220(6) 0.0052(4) 0.0003(5) 0.0005(4)
O3 0.0130(5) 0.0108(5) 0.0269(6) 0.0049(4) 0.0041(5) -0.0016(4)
C4 0.0165(7) 0.0126(7) 0.0197(8) 0.0046(6) 0.0014(6) -0.0021(6)
C5 0.0139(8) 0.0179(8) 0.0364(11) 0.0093(7) -0.0015(7) -0.0042(6)
C6 0.0153(8) 0.0183(8) 0.0316(10) 0.0100(7) -0.0046(7) -0.0015(6)
C7 0.0151(7) 0.0125(7) 0.0180(8) 0.0043(6) 0.0010(6) -0.0008(6)
C8 0.0189(8) 0.0226(9) 0.0408(12) 0.0158(8) -0.0101(8) -0.0097(7)
C9 0.0190(9) 0.0251(9) 0.0411(12) 0.0185(8) -0.0139(8) -0.0078(7)
C10 0.0123(7) 0.0113(7) 0.0125(7) 0.0022(5) 0.0022(6) 0.0003(5)
O11 0.0130(5) 0.0139(5) 0.0163(6) 0.0053(4) 0.0014(4) 0.0002(4)
O12 0.0119(5) 0.0155(5) 0.0172(6) 0.0045(4) 0.0031(4) -0.0020(4)
C21 0.0148(7) 0.0175(7) 0.0133(7) 0.0005(6) 0.0041(6) 0.0007(6)
O22 0.0198(6) 0.0315(7) 0.0168(6) -0.0054(5) 0.0051(5) -0.0074(5)
O23 0.0136(5) 0.0181(6) 0.0095(5) 0.0001(4) 0.0029(4) 0.0002(4)
C24 0.0159(7) 0.0207(8) 0.0133(8) 0.0007(6) 0.0038(6) 0.0014(6)
C25 0.0211(8) 0.0271(9) 0.0172(8) -0.0023(7) 0.0065(7) -0.0076(7)
C26 0.0228(8) 0.0254(9) 0.0130(8) -0.0043(6) 0.0060(6) -0.0046(7)
O30 0.0386(8) 0.0323(8) 0.0286(8) 0.0147(6) 0.0124(6) 0.0127(6)
C31 0.063(3) 0.067(3) 0.032(2) 0.002(2) -0.016(2) 0.025(3)
C32 0.160(6) 0.141(6) 0.052(4) 0.057(4) -0.011(4) -0.024(5)

loop_
_atom_type_symbol
_atom_type_description
_atom_type_scat_dispersion_real
_atom_type_scat_dispersion_imag
_atom_type_scat_source
C C 0.0033 0.0016 'International Tables Vol C Tables 4.2.6.8 and 6.1.1.4'
H H 0.0000 0.0000 'International Tables Vol C Tables 4.2.6.8 and 6.1.1.4'
O O 0.0106 0.0060 'International Tables Vol C Tables 4.2.6.8 and 6.1.1.4'
Mg Mg 0.0486 0.0363 'International Tables Vol C Tables 4.2.6.8 and 6.1.1.4'

loop_
_geom_angle_atom_site_label_1
_geom_angle_atom_site_label_2
_geom_angle_atom_site_label_3
_geom_angle
_geom_angle_site_symmetry_1
_geom_angle_site_symmetry_3
_geom_angle_publ_flag
O2 Mg1 O11 87.99(5) . 4_666 ?
O2 Mg1 O30 172.15(6) . . ?
O11 Mg1 O30 85.33(6) 4_666 . ?
O2 Mg1 O11 92.79(5) . 2_545 ?
O11 Mg1 O11 82.69(5) 4_666 2_545 ?
O30 Mg1 O11 82.28(6) . 2_545 ?
O2 Mg1 O22 98.63(6) . . ?
O11 Mg1 O22 111.52(5) 4_666 . ?
O30 Mg1 O22 87.68(6) . . ?
O11 Mg1 O22 161.93(5) 2_545 . ?
O2 Mg1 O23 96.12(5) . . ?
O11 Mg1 O23 172.79(5) 4_666 . ?
O30 Mg1 O23 90.95(5) . . ?
O11 Mg1 O23 102.95(5) 2_545 . ?
O22 Mg1 O23 62.07(5) . . ?
O2 Mg1 C21 100.96(5) . . ?
O11 Mg1 C21 141.88(6) 4_666 . ?
O30 Mg1 C21 86.85(6) . . ?
O11 Mg1 C21 132.94(5) 2_545 . ?
O22 Mg1 C21 30.82(5) . . ?
O23 Mg1 C21 31.42(5) . . ?
O2 Mg1 Mg1 90.54(4) . 3_656 ?
O11 Mg1 Mg1 41.65(3) 4_666 3_656 ?
O30 Mg1 Mg1 81.72(4) . 3_656 ?
O11 Mg1 Mg1 41.04(3) 2_545 3_656 ?
O22 Mg1 Mg1 151.62(5) . 3_656 ?
O23 Mg1 Mg1 143.80(4) . 3_656 ?
C21 Mg1 Mg1 167.75(5) . 3_656 ?
O2 Mg1 Mg2 72.39(4) . . ?
O11 Mg1 Mg2 153.63(4) 4_666 . ?
O30 Mg1 Mg2 112.60(5) . . ?
O11 Mg1 Mg2 80.92(4) 2_545 . ?
O22 Mg1 Mg2 89.22(4) . . ?
O23 Mg1 Mg2 33.41(3) . . ?
C21 Mg1 Mg2 61.55(4) . . ?
Mg1 Mg1 Mg2 119.16(3) 3_656 . ?
O12 Mg2 O12 180.0 2_545 4_566 ?
O12 Mg2 O3 88.37(5) 2_545 3_556 ?
O12 Mg2 O3 91.63(5) 4_566 3_556 ?
O12 Mg2 O3 91.63(5) 2_545 . ?
O12 Mg2 O3 88.37(5) 4_566 . ?
O3 Mg2 O3 180.00(2) 3_556 . ?
O12 Mg2 O23 86.85(5) 2_545 . ?
O12 Mg2 O23 93.15(5) 4_566 . ?
O3 Mg2 O23 89.02(4) 3_556 . ?
O3 Mg2 O23 90.98(4) . . ?
O12 Mg2 O23 93.15(5) 2_545 3_556 ?
O12 Mg2 O23 86.85(5) 4_566 3_556 ?
O3 Mg2 O23 90.98(4) 3_556 3_556 ?
O3 Mg2 O23 89.02(4) . 3_556 ?
O23 Mg2 O23 180.0 . 3_556 ?
O12 Mg2 Mg1 61.39(3) 2_545 . ?
O12 Mg2 Mg1 118.61(3) 4_566 . ?
O3 Mg2 Mg1 109.46(3) 3_556 . ?
O3 Mg2 Mg1 70.54(3) . . ?
O23 Mg2 Mg1 34.31(3) . . ?
O23 Mg2 Mg1 145.69(3) 3_556 . ?
O12 Mg2 Mg1 118.61(3) 2_545 3_556 ?
O12 Mg2 Mg1 61.39(3) 4_566 3_556 ?
O3 Mg2 Mg1 70.54(3) 3_556 3_556 ?
O3 Mg2 Mg1 109.46(3) . 3_556 ?
O23 Mg2 Mg1 145.69(3) . 3_556 ?
O23 Mg2 Mg1 34.31(3) 3_556 3_556 ?
Mg1 Mg2 Mg1 180.0 . 3_556 ?
O3 C1 O2 125.74(14) . . ?
O3 C1 C4 117.57(14) . . ?
O2 C1 C4 116.68(14) . . ?
C1 O2 Mg1 133.33(10) . . ?
C1 O3 Mg2 135.17(10) . . ?
C5 C4 C9 119.05(15) . . ?
C5 C4 C1 120.09(14) . . ?
C9 C4 C1 120.82(15) . . ?
C4 C5 C6 120.79(15) . . ?
C7 C6 C5 119.99(15) . . ?
C6 C7 C8 119.48(15) . . ?
C6 C7 C10 121.79(14) . . ?
C8 C7 C10 118.64(14) . . ?
C9 C8 C7 120.44(16) . . ?
C8 C9 C4 120.24(16) . . ?
O12 C10 O11 123.15(13) . . ?
O12 C10 C7 117.81(14) . . ?
O11 C10 C7 118.99(13) . . ?
C10 O11 Mg1 142.26(10) . 4_565 ?
C10 O11 Mg1 118.18(9) . 2 ?
Mg1 O11 Mg1 97.31(5) 4_565 2 ?
C10 O12 Mg2 150.94(11) . 2 ?
O22 C21 O23 119.95(14) . . ?
O22 C21 C24 120.38(14) . . ?
O23 C21 C24 119.58(14) . . ?
O22 C21 Mg1 59.63(8) . . ?
O23 C21 Mg1 60.78(8) . . ?
C24 C21 Mg1 170.30(12) . . ?
C21 O22 Mg1 89.55(10) . . ?
C21 O23 Mg2 140.82(10) . . ?
C21 O23 Mg1 87.81(9) . . ?
Mg2 O23 Mg1 112.29(5) . . ?
C26 C24 C25 120.10(15) . . ?
C26 C24 C21 120.40(14) . . ?
C25 C24 C21 119.47(15) . . ?
C26 C25 C24 119.74(16) 3_557 . ?
C25 C26 C24 120.16(15) 3_557 . ?
C31 O30 C31' 49.1(3) . . ?
C31 O30 Mg1 128.1(2) . . ?
C31' O30 Mg1 138.8(3) . . ?
C32 C31 O30 118.7(5) . . ?
C32' C31' O30 111.2(7) . . ?

loop_
_geom_bond_atom_site_label_1
_geom_bond_atom_site_label_2
_geom_bond_distance
_geom_bond_site_symmetry_2
_geom_bond_publ_flag
Mg1 O2 2.0335(12) . ?
Mg1 O11 2.0742(12) 4_666 ?
Mg1 O30 2.0979(14) . ?
Mg1 O11 2.0996(12) 2_545 ?
Mg1 O22 2.1133(13) . ?
Mg1 O23 2.1392(12) . ?
Mg1 C21 2.4493(17) . ?
Mg1 Mg1 3.1336(12) 3_656 ?
Mg1 Mg2 3.5118(9) . ?
Mg2 O12 2.0443(11) 2_545 ?
Mg2 O12 2.0443(11) 4_566 ?
Mg2 O3 2.0488(11) 3_556 ?
Mg2 O3 2.0488(11) . ?
Mg2 O23 2.0896(12) . ?
Mg2 O23 2.0896(12) 3_556 ?
Mg2 Mg1 3.5118(9) 3_556 ?
C1 O3 1.2448(19) . ?
C1 O2 1.2706(19) . ?
C1 C4 1.505(2) . ?
C4 C5 1.389(2) . ?
C4 C9 1.393(2) . ?
C5 C6 1.392(2) . ?
C6 C7 1.386(2) . ?
C7 C8 1.393(2) . ?
C7 C10 1.501(2) . ?
C8 C9 1.388(2) . ?
C10 O12 1.2402(18) . ?
C10 O11 1.2848(18) . ?
O11 Mg1 2.0742(12) 4_565 ?
O11 Mg1 2.0996(12) 2 ?
O12 Mg2 2.0443(11) 2 ?
C21 O22 1.255(2) . ?
C21 O23 1.2776(19) . ?
C21 C24 1.497(2) . ?
C24 C26 1.388(2) . ?
C24 C25 1.394(2) . ?
C25 C26 1.387(2) 3_557 ?
C26 C25 1.387(2) 3_557 ?
O30 C31 1.389(4) . ?
O30 C31' 1.407(7) . ?
C31 C32 1.362(8) . ?
C31' C32' 1.347(10) . ?
